data_7106115
loop_
_publ_author_name
' Jean-Pierre Djukic'
'Wissam Iali'
'Michel Pfeffer'
'Xavier-Frederic Le Goff'

_publ_section_title
;
 Charge-induced facial-selectivity in the formation of new cationic planar
 chiral iridacycles derived from aniline
;
_journal_name_full Chem.Commun.
_journal_page_first 3631
_journal_paper_doi 10.1039/c0cc05711h
_journal_volume 47
_journal_year 2011
_chemical_formula_moiety 'C30 H36 Cl Cr Ir N2 O3, C3 H6 O'
_chemical_formula_sum 'C33 H42 Cl Cr Ir N2 O4'
_chemical_formula_weight 810.34
_chemical_name_systematic
;
?
;
_space_group_IT_number 14
_symmetry_cell_setting monoclinic
_symmetry_space_group_name_Hall '-P 2ybc'
_symmetry_space_group_name_H-M 'P 1 21/c 1'
_atom_sites_solution_hydrogens geom
_atom_sites_solution_primary direct
_atom_sites_solution_secondary difmap
_audit_creation_method SHELXL-97
_cell_angle_alpha 90.00
_cell_angle_beta 107.397(3)
_cell_angle_gamma 90.00
_cell_formula_units_Z 4
_cell_length_a 10.649(1)
_cell_length_b 15.812(1)
_cell_length_c 21.131(1)
_cell_measurement_reflns_used 4521
_cell_measurement_temperature 150.0(1)
_cell_measurement_theta_max 30.034
_cell_measurement_theta_min 0.998
_cell_volume 3395.3(4)
_computing_structure_refinement 'SHELXL-97 (Sheldrick, 1997)'
_computing_structure_solution 'SHELXS-97 (Sheldrick, 1990)'
_diffrn_ambient_temperature 150.0(1)
_diffrn_measured_fraction_theta_full 0.982
_diffrn_measured_fraction_theta_max 0.982
_diffrn_measurement_device_type KappaCCD
_diffrn_measurement_method 'phi and omega scans'
_diffrn_radiation_monochromator graphite
_diffrn_radiation_source 'fine-focus sealed tube'
_diffrn_radiation_type MoK\a
_diffrn_radiation_wavelength 0.71069
_diffrn_reflns_av_R_equivalents 0.0494
_diffrn_reflns_av_sigmaI/netI 0.0797
_diffrn_reflns_limit_h_max 14
_diffrn_reflns_limit_h_min -12
_diffrn_reflns_limit_k_max 20
_diffrn_reflns_limit_k_min -22
_diffrn_reflns_limit_l_max 29
_diffrn_reflns_limit_l_min -24
_diffrn_reflns_number 26792
_diffrn_reflns_theta_full 29.95
_diffrn_reflns_theta_max 29.95
_diffrn_reflns_theta_min 3.51
_exptl_absorpt_coefficient_mu 4.351
_exptl_absorpt_correction_T_max 0.9180
_exptl_absorpt_correction_T_min 0.3193
_exptl_absorpt_correction_type multi-scan
_exptl_crystal_colour Orange
_exptl_crystal_density_diffrn 1.585
_exptl_crystal_density_method 'not measured'
_exptl_crystal_description Needle
_exptl_crystal_F_000 1616
_exptl_crystal_size_max 0.34
_exptl_crystal_size_mid 0.04
_exptl_crystal_size_min 0.02
_refine_diff_density_max 0.943
_refine_diff_density_min -0.940
_refine_diff_density_rms 0.193
_refine_ls_extinction_method none
_refine_ls_goodness_of_fit_ref 1.127
_refine_ls_hydrogen_treatment constr
_refine_ls_matrix_type full
_refine_ls_number_parameters 391
_refine_ls_number_reflns 9667
_refine_ls_number_restraints 0
_refine_ls_restrained_S_all 1.127
_refine_ls_R_factor_all 0.0883
_refine_ls_R_factor_gt 0.0495
_refine_ls_shift/su_max 0.002
_refine_ls_shift/su_mean 0.000
_refine_ls_structure_factor_coef Fsqd
_refine_ls_weighting_details 'calc w=1/[\s^2^(Fo^2^)+(0.0095P)^2^+4.6460P] where P=(Fo^2^+2Fc^2^)/3'
_refine_ls_weighting_scheme calc
_refine_ls_wR_factor_gt 0.0624
_refine_ls_wR_factor_ref 0.0729
_reflns_number_gt 6935
_reflns_number_total 9667
_reflns_threshold_expression >2sigma(I)
_cod_data_source_file c0cc05711h.txt
_cod_data_source_block '[exo-5b]0'
_cod_depositor_comments
;
The following automatic conversions were performed:

'_symmetry_cell_setting' value 'Monoclinic' changed to 'monoclinic'
according to the built-in table from CIF Core dictionary named
'cif_core.dic' version 2.4.1 from 2010-06-29.

Automatic conversion script
Id: cif_fix_values 1646 2011-03-28 12:23:43Z adriana 
;
_cod_original_sg_symbol_H-M 'P21/c '
_cod_database_code 7106115

loop_
_symmetry_equiv_pos_as_xyz
'x, y, z'
'-x, y+1/2, -z+1/2'
'-x, -y, -z'
'x, -y-1/2, z-1/2'

loop_
_atom_site_label
_atom_site_type_symbol
_atom_site_fract_x
_atom_site_fract_y
_atom_site_fract_z
_atom_site_U_iso_or_equiv
_atom_site_adp_type
_atom_site_occupancy
_atom_site_symmetry_multiplicity
_atom_site_calc_flag
_atom_site_refinement_flags
_atom_site_disorder_assembly
_atom_site_disorder_group
Ir1 Ir 0.350506(17) -0.533408(13) -0.302494(8) 0.01645(5) Uani 1 1 d . . .
Cr1 Cr 0.02443(7) -0.38651(5) -0.34818(3) 0.01881(17) Uani 1 1 d . . .
Cl1 Cl 0.35593(12) -0.60408(9) -0.40228(5) 0.0269(3) Uani 1 1 d . . .
O1 O -0.0539(4) -0.2067(3) -0.38025(19) 0.0488(11) Uani 1 1 d . . .
O2 O 0.2106(3) -0.3075(3) -0.22822(17) 0.0434(11) Uani 1 1 d . . .
O3 O -0.1654(3) -0.4033(3) -0.26954(16) 0.0347(9) Uani 1 1 d . . .
N1 N 0.3947(4) -0.4257(3) -0.35000(16) 0.0180(9) Uani 1 1 d . . .
N2 N -0.1877(4) -0.5513(3) -0.40688(17) 0.0248(10) Uani 1 1 d . . .
C1 C 0.1674(4) -0.4935(3) -0.3570(2) 0.0176(10) Uani 1 1 d . . .
C2 C 0.0471(4) -0.5305(4) -0.35772(19) 0.0198(10) Uani 1 1 d . . .
H2 H 0.0469 -0.5718 -0.3251 0.024 Uiso 1 1 calc R . .
C3 C -0.0754(4) -0.5087(3) -0.4056(2) 0.0205(11) Uani 1 1 d . . .
C4 C -0.0737(4) -0.4417(3) -0.4496(2) 0.0208(11) Uani 1 1 d . . .
H4 H -0.1538 -0.4238 -0.4805 0.025 Uiso 1 1 calc R . .
C5 C 0.0447(4) -0.4012(3) -0.4482(2) 0.0202(10) Uani 1 1 d . . .
H5 H 0.0438 -0.3568 -0.4786 0.024 Uiso 1 1 calc R . .
C6 C 0.1650(4) -0.4260(3) -0.4021(2) 0.0187(10) Uani 1 1 d . . .
C7 C 0.2921(4) -0.3872(3) -0.39643(19) 0.0181(10) Uani 1 1 d . . .
C8 C 0.3139(4) -0.3206(3) -0.4340(2) 0.0199(11) Uani 1 1 d . . .
H8 H 0.2411 -0.2949 -0.4655 0.024 Uiso 1 1 calc R . .
C9 C 0.4402(4) -0.2900(3) -0.42665(19) 0.0180(10) Uani 1 1 d . . .
C10 C 0.5428(4) -0.3308(3) -0.3793(2) 0.0229(11) Uani 1 1 d . . .
H10 H 0.6311 -0.3129 -0.3721 0.028 Uiso 1 1 calc R . .
C11 C 0.5158(4) -0.3970(3) -0.3430(2) 0.0230(11) Uani 1 1 d . . .
H11 H 0.5874 -0.4236 -0.3113 0.028 Uiso 1 1 calc R . .
C12 C -0.1866(5) -0.6086(4) -0.3526(2) 0.0313(13) Uani 1 1 d . . .
H12A H -0.1259 -0.6555 -0.3517 0.047 Uiso 1 1 calc R . .
H12B H -0.2754 -0.6310 -0.3591 0.047 Uiso 1 1 calc R . .
H12C H -0.1579 -0.5779 -0.3104 0.047 Uiso 1 1 calc R . .
C13 C -0.3143(4) -0.5159(4) -0.4449(2) 0.0294(13) Uani 1 1 d . . .
H13A H -0.3215 -0.4577 -0.4304 0.044 Uiso 1 1 calc R . .
H13B H -0.3856 -0.5501 -0.4377 0.044 Uiso 1 1 calc R . .
H13C H -0.3210 -0.5161 -0.4922 0.044 Uiso 1 1 calc R . .
C14 C 0.4631(5) -0.2171(3) -0.4694(2) 0.0238(11) Uani 1 1 d . . .
C15 C 0.3890(6) -0.1384(4) -0.4559(2) 0.0353(14) Uani 1 1 d . . .
H15A H 0.4246 -0.1221 -0.4092 0.053 Uiso 1 1 calc R . .
H15B H 0.2952 -0.1516 -0.4658 0.053 Uiso 1 1 calc R . .
H15C H 0.4003 -0.0916 -0.4841 0.053 Uiso 1 1 calc R . .
C16 C 0.4078(5) -0.2415(4) -0.5428(2) 0.0305(13) Uani 1 1 d . . .
H16A H 0.4201 -0.1944 -0.5705 0.046 Uiso 1 1 calc R . .
H16B H 0.3138 -0.2542 -0.5531 0.046 Uiso 1 1 calc R . .
H16C H 0.4543 -0.2915 -0.5517 0.046 Uiso 1 1 calc R . .
C17 C 0.6088(5) -0.1951(4) -0.4546(3) 0.0431(16) Uani 1 1 d . . .
H17A H 0.6450 -0.1797 -0.4077 0.065 Uiso 1 1 calc R . .
H17B H 0.6184 -0.1474 -0.4823 0.065 Uiso 1 1 calc R . .
H17C H 0.6563 -0.2442 -0.4641 0.065 Uiso 1 1 calc R . .
C18 C 0.4428(5) -0.5110(3) -0.1974(2) 0.0245(12) Uani 1 1 d . . .
C19 C 0.5286(5) -0.5688(4) -0.2176(2) 0.0261(12) Uani 1 1 d . . .
C20 C 0.4559(5) -0.6421(4) -0.2421(2) 0.0285(13) Uani 1 1 d . . .
C21 C 0.3240(5) -0.6318(4) -0.2375(2) 0.0262(12) Uani 1 1 d . . .
C22 C 0.3187(5) -0.5520(3) -0.2067(2) 0.0241(12) Uani 1 1 d . . .
C23 C 0.4865(6) -0.4293(4) -0.1632(2) 0.0482(18) Uani 1 1 d . . .
H23A H 0.4099 -0.3930 -0.1675 0.072 Uiso 1 1 calc R . .
H23B H 0.5472 -0.4013 -0.1834 0.072 Uiso 1 1 calc R . .
H23C H 0.5314 -0.4399 -0.1162 0.072 Uiso 1 1 calc R . .
C24 C 0.6728(5) -0.5573(5) -0.2080(3) 0.054(2) Uani 1 1 d . . .
H24A H 0.7230 -0.5797 -0.1646 0.082 Uiso 1 1 calc R . .
H24B H 0.6922 -0.4970 -0.2103 0.082 Uiso 1 1 calc R . .
H24C H 0.6975 -0.5878 -0.2429 0.082 Uiso 1 1 calc R . .
C25 C 0.5046(7) -0.7194(4) -0.2686(3) 0.0537(19) Uani 1 1 d . . .
H25A H 0.5703 -0.7028 -0.2903 0.081 Uiso 1 1 calc R . .
H25B H 0.4306 -0.7474 -0.3009 0.081 Uiso 1 1 calc R . .
H25C H 0.5445 -0.7583 -0.2321 0.081 Uiso 1 1 calc R . .
C26 C 0.2192(6) -0.6993(4) -0.2532(3) 0.0523(19) Uani 1 1 d . . .
H26A H 0.1401 -0.6777 -0.2442 0.079 Uiso 1 1 calc R . .
H26B H 0.2515 -0.7492 -0.2256 0.079 Uiso 1 1 calc R . .
H26C H 0.1980 -0.7149 -0.3001 0.079 Uiso 1 1 calc R . .
C27 C 0.2081(6) -0.5215(4) -0.1825(2) 0.0462(18) Uani 1 1 d . . .
H27A H 0.2105 -0.5511 -0.1414 0.069 Uiso 1 1 calc R . .
H27B H 0.1240 -0.5329 -0.2162 0.069 Uiso 1 1 calc R . .
H27C H 0.2173 -0.4605 -0.1740 0.069 Uiso 1 1 calc R . .
C28 C -0.0251(5) -0.2773(4) -0.3688(2) 0.0295(12) Uani 1 1 d . . .
C29 C 0.1416(5) -0.3415(4) -0.2746(2) 0.0258(12) Uani 1 1 d . . .
C30 C -0.0924(4) -0.3963(3) -0.3012(2) 0.0222(11) Uani 1 1 d . . .
O4 O 0.0505(5) -0.2609(4) -0.0548(3) 0.089(2) Uani 1 1 d . . .
C31 C -0.0252(7) -0.3183(6) -0.0698(3) 0.058(2) Uani 1 1 d . . .
C32 C -0.1581(7) -0.3141(6) -0.0630(4) 0.091(3) Uani 1 1 d . . .
H32A H -0.1593 -0.3425 -0.0220 0.136 Uiso 1 1 calc R . .
H32B H -0.2201 -0.3422 -0.1010 0.136 Uiso 1 1 calc R . .
H32C H -0.1838 -0.2548 -0.0616 0.136 Uiso 1 1 calc R . .
C33 C 0.0145(9) -0.3961(8) -0.0979(5) 0.149(5) Uani 1 1 d . . .
H33A H -0.0464 -0.4063 -0.1422 0.223 Uiso 1 1 calc R . .
H33B H 0.0121 -0.4443 -0.0691 0.223 Uiso 1 1 calc R . .
H33C H 0.1039 -0.3892 -0.1009 0.223 Uiso 1 1 calc R . .

loop_
_atom_site_aniso_label
_atom_site_aniso_U_11
_atom_site_aniso_U_22
_atom_site_aniso_U_33
_atom_site_aniso_U_23
_atom_site_aniso_U_13
_atom_site_aniso_U_12
Ir1 0.01871(8) 0.01505(10) 0.01789(8) 0.00112(8) 0.00896(6) 0.00113(9)
Cr1 0.0163(4) 0.0192(5) 0.0225(4) -0.0014(3) 0.0082(3) -0.0002(3)
Cl1 0.0326(7) 0.0265(8) 0.0241(6) -0.0044(5) 0.0123(5) 0.0053(6)
O1 0.062(3) 0.024(3) 0.064(3) 0.007(2) 0.023(2) 0.012(2)
O2 0.032(2) 0.047(3) 0.044(2) -0.014(2) 0.0003(17) -0.006(2)
O3 0.032(2) 0.035(3) 0.048(2) 0.0007(18) 0.0276(17) -0.0012(19)
N1 0.0177(19) 0.019(3) 0.0201(19) 0.0018(15) 0.0094(15) -0.0013(17)
N2 0.023(2) 0.027(3) 0.026(2) -0.0020(17) 0.0100(16) -0.0084(19)
C1 0.022(2) 0.016(3) 0.017(2) -0.0036(17) 0.0096(17) 0.0005(19)
C2 0.023(2) 0.016(3) 0.024(2) -0.005(2) 0.0121(17) -0.002(2)
C3 0.024(2) 0.023(3) 0.018(2) -0.0057(18) 0.0115(18) -0.002(2)
C4 0.018(2) 0.024(3) 0.021(2) -0.0020(18) 0.0072(17) -0.002(2)
C5 0.020(2) 0.022(3) 0.020(2) -0.0024(19) 0.0089(17) 0.000(2)
C6 0.019(2) 0.018(3) 0.022(2) -0.0023(18) 0.0100(18) -0.003(2)
C7 0.021(2) 0.020(3) 0.017(2) 0.0001(18) 0.0116(17) 0.003(2)
C8 0.016(2) 0.027(3) 0.019(2) 0.0008(19) 0.0075(17) 0.000(2)
C9 0.022(2) 0.019(3) 0.015(2) -0.0022(17) 0.0091(17) -0.002(2)
C10 0.018(2) 0.028(3) 0.025(2) -0.002(2) 0.0092(18) -0.007(2)
C11 0.020(2) 0.026(3) 0.024(2) 0.002(2) 0.0068(18) -0.001(2)
C12 0.033(3) 0.031(4) 0.031(3) -0.006(2) 0.012(2) -0.016(3)
C13 0.023(3) 0.029(4) 0.038(3) -0.005(2) 0.011(2) -0.005(2)
C14 0.028(3) 0.023(3) 0.021(2) -0.0006(19) 0.0077(19) -0.004(2)
C15 0.057(4) 0.022(4) 0.028(3) 0.001(2) 0.016(2) -0.009(3)
C16 0.041(3) 0.028(4) 0.025(3) 0.001(2) 0.015(2) -0.005(3)
C17 0.040(3) 0.045(5) 0.043(3) 0.012(3) 0.010(3) -0.015(3)
C18 0.034(3) 0.025(3) 0.013(2) 0.0031(18) 0.0063(19) 0.002(2)
C19 0.021(3) 0.037(4) 0.021(2) 0.013(2) 0.0078(19) 0.003(2)
C20 0.045(3) 0.024(3) 0.020(2) 0.007(2) 0.015(2) 0.017(3)
C21 0.034(3) 0.026(3) 0.017(2) 0.007(2) 0.0049(19) -0.005(2)
C22 0.032(3) 0.023(4) 0.023(2) 0.0058(19) 0.0166(19) 0.009(2)
C23 0.073(5) 0.033(4) 0.025(3) -0.002(2) -0.007(3) -0.005(3)
C24 0.031(3) 0.091(7) 0.039(3) 0.035(3) 0.008(2) -0.001(3)
C25 0.085(5) 0.037(5) 0.049(4) 0.007(3) 0.035(3) 0.033(4)
C26 0.058(4) 0.031(4) 0.055(4) 0.016(3) -0.002(3) -0.021(3)
C27 0.053(4) 0.060(5) 0.038(3) 0.017(3) 0.033(3) 0.023(4)
C28 0.035(3) 0.023(4) 0.033(3) 0.003(2) 0.013(2) 0.005(3)
C29 0.022(3) 0.025(3) 0.033(3) 0.000(2) 0.011(2) -0.001(2)
C30 0.019(2) 0.020(3) 0.026(2) -0.004(2) 0.0044(18) -0.003(2)
O4 0.054(3) 0.117(6) 0.100(4) -0.053(4) 0.027(3) -0.025(4)
C31 0.042(4) 0.089(7) 0.041(4) -0.030(4) 0.007(3) -0.003(4)
C32 0.054(5) 0.123(10) 0.104(6) -0.020(6) 0.037(4) -0.007(5)
C33 0.096(8) 0.157(13) 0.185(10) -0.119(9) 0.029(7) 0.010(8)

loop_
_atom_type_symbol
_atom_type_description
_atom_type_scat_dispersion_real
_atom_type_scat_dispersion_imag
_atom_type_scat_source
C C 0.0033 0.0016 'International Tables Vol C Tables 4.2.6.8 and 6.1.1.4'
H H 0.0000 0.0000 'International Tables Vol C Tables 4.2.6.8 and 6.1.1.4'
Cl Cl 0.1484 0.1585 'International Tables Vol C Tables 4.2.6.8 and 6.1.1.4'
Cr Cr 0.3209 0.6236 'International Tables Vol C Tables 4.2.6.8 and 6.1.1.4'
Ir Ir -1.4442 7.9887 'International Tables Vol C Tables 4.2.6.8 and 6.1.1.4'
N N 0.0061 0.0033 'International Tables Vol C Tables 4.2.6.8 and 6.1.1.4'
O O 0.0106 0.0060 'International Tables Vol C Tables 4.2.6.8 and 6.1.1.4'

loop_
_geom_angle_atom_site_label_1
_geom_angle_atom_site_label_2
_geom_angle_atom_site_label_3
_geom_angle
_geom_angle_site_symmetry_1
_geom_angle_site_symmetry_3
_geom_angle_publ_flag
C1 Ir1 N1 78.06(17) . . ?
C1 Ir1 C21 107.32(19) . . ?
N1 Ir1 C21 169.53(16) . . ?
C1 Ir1 C22 100.29(17) . . ?
N1 Ir1 C22 132.49(18) . . ?
C21 Ir1 C22 38.61(19) . . ?
C1 Ir1 C18 126.11(18) . . ?
N1 Ir1 C18 104.97(17) . . ?
C21 Ir1 C18 64.57(19) . . ?
C22 Ir1 C18 38.53(18) . . ?
C1 Ir1 C20 142.2(2) . . ?
N1 Ir1 C20 138.69(18) . . ?
C21 Ir1 C20 38.46(18) . . ?
C22 Ir1 C20 63.53(17) . . ?
C18 Ir1 C20 62.92(19) . . ?
C1 Ir1 C19 163.17(16) . . ?
N1 Ir1 C19 109.00(17) . . ?
C21 Ir1 C19 63.40(18) . . ?
C22 Ir1 C19 63.49(17) . . ?
C18 Ir1 C19 38.00(18) . . ?
C20 Ir1 C19 36.44(19) . . ?
C1 Ir1 Cl1 85.31(12) . . ?
N1 Ir1 Cl1 83.70(10) . . ?
C21 Ir1 Cl1 105.45(15) . . ?
C22 Ir1 Cl1 143.81(15) . . ?
C18 Ir1 Cl1 148.31(14) . . ?
C20 Ir1 Cl1 90.22(13) . . ?
C19 Ir1 Cl1 110.31(14) . . ?
C30 Cr1 C28 90.9(2) . . ?
C30 Cr1 C29 88.5(2) . . ?
C28 Cr1 C29 84.8(2) . . ?
C30 Cr1 C5 142.77(18) . . ?
C28 Cr1 C5 88.6(2) . . ?
C29 Cr1 C5 128.48(19) . . ?
C30 Cr1 C6 158.8(2) . . ?
C28 Cr1 C6 109.6(2) . . ?
C29 Cr1 C6 98.79(19) . . ?
C5 Cr1 C6 37.24(15) . . ?
C30 Cr1 C4 106.68(18) . . ?
C28 Cr1 C4 97.0(2) . . ?
C29 Cr1 C4 164.69(19) . . ?
C5 Cr1 C4 36.75(15) . . ?
C6 Cr1 C4 66.24(16) . . ?
C30 Cr1 C2 94.0(2) . . ?
C28 Cr1 C2 161.24(19) . . ?
C29 Cr1 C2 113.4(2) . . ?
C5 Cr1 C2 76.62(17) . . ?
C6 Cr1 C2 64.78(17) . . ?
C4 Cr1 C2 64.29(16) . . ?
C30 Cr1 C1 123.7(2) . . ?
C28 Cr1 C1 145.4(2) . . ?
C29 Cr1 C1 93.2(2) . . ?
C5 Cr1 C1 65.84(16) . . ?
C6 Cr1 C1 36.52(16) . . ?
C4 Cr1 C1 76.73(16) . . ?
C2 Cr1 C1 35.33(15) . . ?
C30 Cr1 C3 86.23(19) . . ?
C28 Cr1 C3 126.9(2) . . ?
C29 Cr1 C3 147.9(2) . . ?
C5 Cr1 C3 65.01(17) . . ?
C6 Cr1 C3 77.02(16) . . ?
C4 Cr1 C3 35.51(16) . . ?
C2 Cr1 C3 35.80(15) . . ?
C1 Cr1 C3 64.34(16) . . ?
C11 N1 C7 117.8(4) . . ?
C11 N1 Ir1 124.8(3) . . ?
C7 N1 Ir1 117.1(3) . . ?
C3 N2 C13 118.7(4) . . ?
C3 N2 C12 119.4(4) . . ?
C13 N2 C12 117.4(4) . . ?
C2 C1 C6 118.1(4) . . ?
C2 C1 Ir1 126.2(4) . . ?
C6 C1 Ir1 115.5(3) . . ?
C2 C1 Cr1 71.7(3) . . ?
C6 C1 Cr1 68.1(3) . . ?
Ir1 C1 Cr1 135.8(2) . . ?
C1 C2 C3 122.8(4) . . ?
C1 C2 Cr1 72.9(3) . . ?
C3 C2 Cr1 74.1(3) . . ?
C1 C2 H2 118.6 . . ?
C3 C2 H2 118.6 . . ?
Cr1 C2 H2 126.3 . . ?
N2 C3 C4 122.7(4) . . ?
N2 C3 C2 120.1(4) . . ?
C4 C3 C2 117.2(4) . . ?
N2 C3 Cr1 132.2(3) . . ?
C4 C3 Cr1 68.4(3) . . ?
C2 C3 Cr1 70.1(3) . . ?
C5 C4 C3 121.0(4) . . ?
C5 C4 Cr1 69.3(2) . . ?
C3 C4 Cr1 76.1(3) . . ?
C5 C4 H4 119.5 . . ?
C3 C4 H4 119.5 . . ?
Cr1 C4 H4 127.1 . . ?
C4 C5 C6 120.7(4) . . ?
C4 C5 Cr1 73.9(2) . . ?
C6 C5 Cr1 72.3(2) . . ?
C4 C5 H5 119.7 . . ?
C6 C5 H5 119.7 . . ?
Cr1 C5 H5 126.0 . . ?
C5 C6 C1 120.0(4) . . ?
C5 C6 C7 124.6(4) . . ?
C1 C6 C7 115.4(4) . . ?
C5 C6 Cr1 70.5(2) . . ?
C1 C6 Cr1 75.4(2) . . ?
C7 C6 Cr1 126.2(3) . . ?
N1 C7 C8 120.9(4) . . ?
N1 C7 C6 113.2(4) . . ?
C8 C7 C6 125.9(4) . . ?
C7 C8 C9 121.6(4) . . ?
C7 C8 H8 119.2 . . ?
C9 C8 H8 119.2 . . ?
C8 C9 C10 116.1(4) . . ?
C8 C9 C14 121.0(4) . . ?
C10 C9 C14 122.8(4) . . ?
C11 C10 C9 120.0(4) . . ?
C11 C10 H10 120.0 . . ?
C9 C10 H10 120.0 . . ?
N1 C11 C10 123.6(4) . . ?
N1 C11 H11 118.2 . . ?
C10 C11 H11 118.2 . . ?
N2 C12 H12A 109.5 . . ?
N2 C12 H12B 109.5 . . ?
H12A C12 H12B 109.5 . . ?
N2 C12 H12C 109.5 . . ?
H12A C12 H12C 109.5 . . ?
H12B C12 H12C 109.5 . . ?
N2 C13 H13A 109.5 . . ?
N2 C13 H13B 109.5 . . ?
H13A C13 H13B 109.5 . . ?
N2 C13 H13C 109.5 . . ?
H13A C13 H13C 109.5 . . ?
H13B C13 H13C 109.5 . . ?
C17 C14 C9 112.4(4) . . ?
C17 C14 C16 108.9(4) . . ?
C9 C14 C16 109.1(4) . . ?
C17 C14 C15 108.8(5) . . ?
C9 C14 C15 108.5(4) . . ?
C16 C14 C15 109.1(4) . . ?
C14 C15 H15A 109.5 . . ?
C14 C15 H15B 109.5 . . ?
H15A C15 H15B 109.5 . . ?
C14 C15 H15C 109.5 . . ?
H15A C15 H15C 109.5 . . ?
H15B C15 H15C 109.5 . . ?
C14 C16 H16A 109.5 . . ?
C14 C16 H16B 109.5 . . ?
H16A C16 H16B 109.5 . . ?
C14 C16 H16C 109.5 . . ?
H16A C16 H16C 109.5 . . ?
H16B C16 H16C 109.5 . . ?
C14 C17 H17A 109.5 . . ?
C14 C17 H17B 109.5 . . ?
H17A C17 H17B 109.5 . . ?
C14 C17 H17C 109.5 . . ?
H17A C17 H17C 109.5 . . ?
H17B C17 H17C 109.5 . . ?
C22 C18 C19 108.2(5) . . ?
C22 C18 C23 127.0(5) . . ?
C19 C18 C23 124.1(5) . . ?
C22 C18 Ir1 70.7(2) . . ?
C19 C18 Ir1 74.2(3) . . ?
C23 C18 Ir1 128.3(4) . . ?
C20 C19 C18 107.7(4) . . ?
C20 C19 C24 125.4(5) . . ?
C18 C19 C24 126.6(6) . . ?
C20 C19 Ir1 70.9(3) . . ?
C18 C19 Ir1 67.8(2) . . ?
C24 C19 Ir1 131.4(3) . . ?
C19 C20 C21 108.8(5) . . ?
C19 C20 C25 126.6(5) . . ?
C21 C20 C25 124.6(6) . . ?
C19 C20 Ir1 72.7(3) . . ?
C21 C20 Ir1 67.6(3) . . ?
C25 C20 Ir1 125.7(3) . . ?
C22 C21 C20 107.6(4) . . ?
C22 C21 C26 126.7(5) . . ?
C20 C21 C26 125.1(6) . . ?
C22 C21 Ir1 71.5(3) . . ?
C20 C21 Ir1 73.9(3) . . ?
C26 C21 Ir1 126.9(3) . . ?
C21 C22 C18 107.6(4) . . ?
C21 C22 C27 125.6(5) . . ?
C18 C22 C27 126.5(5) . . ?
C21 C22 Ir1 69.9(2) . . ?
C18 C22 Ir1 70.8(2) . . ?
C27 C22 Ir1 129.3(3) . . ?
C18 C23 H23A 109.5 . . ?
C18 C23 H23B 109.5 . . ?
H23A C23 H23B 109.5 . . ?
C18 C23 H23C 109.5 . . ?
H23A C23 H23C 109.5 . . ?
H23B C23 H23C 109.5 . . ?
C19 C24 H24A 109.5 . . ?
C19 C24 H24B 109.5 . . ?
H24A C24 H24B 109.5 . . ?
C19 C24 H24C 109.5 . . ?
H24A C24 H24C 109.5 . . ?
H24B C24 H24C 109.5 . . ?
C20 C25 H25A 109.5 . . ?
C20 C25 H25B 109.5 . . ?
H25A C25 H25B 109.5 . . ?
C20 C25 H25C 109.5 . . ?
H25A C25 H25C 109.5 . . ?
H25B C25 H25C 109.5 . . ?
C21 C26 H26A 109.5 . . ?
C21 C26 H26B 109.5 . . ?
H26A C26 H26B 109.5 . . ?
C21 C26 H26C 109.5 . . ?
H26A C26 H26C 109.5 . . ?
H26B C26 H26C 109.5 . . ?
C22 C27 H27A 109.5 . . ?
C22 C27 H27B 109.5 . . ?
H27A C27 H27B 109.5 . . ?
C22 C27 H27C 109.5 . . ?
H27A C27 H27C 109.5 . . ?
H27B C27 H27C 109.5 . . ?
O1 C28 Cr1 178.0(5) . . ?
O2 C29 Cr1 175.0(5) . . ?
O3 C30 Cr1 178.3(4) . . ?
O4 C31 C32 122.4(8) . . ?
O4 C31 C33 119.2(7) . . ?
C32 C31 C33 118.4(8) . . ?
C31 C32 H32A 109.5 . . ?
C31 C32 H32B 109.5 . . ?
H32A C32 H32B 109.5 . . ?
C31 C32 H32C 109.5 . . ?
H32A C32 H32C 109.5 . . ?
H32B C32 H32C 109.5 . . ?
C31 C33 H33A 109.5 . . ?
C31 C33 H33B 109.5 . . ?
H33A C33 H33B 109.5 . . ?
C31 C33 H33C 109.5 . . ?
H33A C33 H33C 109.5 . . ?
H33B C33 H33C 109.5 . . ?

loop_
_geom_bond_atom_site_label_1
_geom_bond_atom_site_label_2
_geom_bond_distance
_geom_bond_site_symmetry_2
_geom_bond_publ_flag
Ir1 C1 2.046(4) . ?
Ir1 N1 2.101(4) . ?
Ir1 C21 2.150(5) . ?
Ir1 C22 2.170(4) . ?
Ir1 C18 2.171(4) . ?
Ir1 C20 2.233(5) . ?
Ir1 C19 2.257(4) . ?
Ir1 Cl1 2.4024(11) . ?
Cr1 C30 1.815(5) . ?
Cr1 C28 1.820(6) . ?
Cr1 C29 1.823(5) . ?
Cr1 C5 2.201(4) . ?
Cr1 C6 2.224(4) . ?
Cr1 C4 2.260(4) . ?
Cr1 C2 2.305(5) . ?
Cr1 C1 2.321(5) . ?
Cr1 C3 2.359(5) . ?
O1 C28 1.163(6) . ?
O2 C29 1.165(5) . ?
O3 C30 1.173(5) . ?
N1 C11 1.333(5) . ?
N1 C7 1.373(5) . ?
N2 C3 1.366(6) . ?
N2 C13 1.460(6) . ?
N2 C12 1.460(6) . ?
C1 C2 1.404(6) . ?
C1 C6 1.427(6) . ?
C2 C3 1.434(6) . ?
C2 H2 0.9500 . ?
C3 C4 1.411(6) . ?
C4 C5 1.407(6) . ?
C4 H4 0.9500 . ?
C5 C6 1.413(6) . ?
C5 H5 0.9500 . ?
C6 C7 1.457(6) . ?
C7 C8 1.380(6) . ?
C8 C9 1.393(6) . ?
C8 H8 0.9500 . ?
C9 C10 1.400(6) . ?
C9 C14 1.529(6) . ?
C10 C11 1.377(7) . ?
C10 H10 0.9500 . ?
C11 H11 0.9500 . ?
C12 H12A 0.9800 . ?
C12 H12B 0.9800 . ?
C12 H12C 0.9800 . ?
C13 H13A 0.9800 . ?
C13 H13B 0.9800 . ?
C13 H13C 0.9800 . ?
C14 C17 1.528(7) . ?
C14 C16 1.535(6) . ?
C14 C15 1.545(7) . ?
C15 H15A 0.9800 . ?
C15 H15B 0.9800 . ?
C15 H15C 0.9800 . ?
C16 H16A 0.9800 . ?
C16 H16B 0.9800 . ?
C16 H16C 0.9800 . ?
C17 H17A 0.9800 . ?
C17 H17B 0.9800 . ?
C17 H17C 0.9800 . ?
C18 C22 1.433(7) . ?
C18 C19 1.444(7) . ?
C18 C23 1.485(7) . ?
C19 C20 1.404(7) . ?
C19 C24 1.498(6) . ?
C20 C21 1.446(7) . ?
C20 C25 1.500(7) . ?
C21 C22 1.428(7) . ?
C21 C26 1.507(7) . ?
C22 C27 1.498(6) . ?
C23 H23A 0.9800 . ?
C23 H23B 0.9800 . ?
C23 H23C 0.9800 . ?
C24 H24A 0.9800 . ?
C24 H24B 0.9800 . ?
C24 H24C 0.9800 . ?
C25 H25A 0.9800 . ?
C25 H25B 0.9800 . ?
C25 H25C 0.9800 . ?
C26 H26A 0.9800 . ?
C26 H26B 0.9800 . ?
C26 H26C 0.9800 . ?
C27 H27A 0.9800 . ?
C27 H27B 0.9800 . ?
C27 H27C 0.9800 . ?
O4 C31 1.192(9) . ?
C31 C32 1.466(9) . ?
C31 C33 1.481(11) . ?
C32 H32A 0.9800 . ?
C32 H32B 0.9800 . ?
C32 H32C 0.9800 . ?
C33 H33A 0.9800 . ?
C33 H33B 0.9800 . ?
C33 H33C 0.9800 . ?
